data_4102369
loop_
_publ_author_name
'Fengping Xiao'
'Jian Hao'
'Jin Zhang'
'Chunlin Lv'
'Panchao Yin'
'Longsheng Wang'
'Yongge Wei'

_publ_contact_author_address
;
Department of Chemistry
Tsinghua University
Beijing 100084
P. R. China
;
_publ_contact_author_email yonggewei@mail.tsinghua.edu.cn
_publ_contact_author_name 'Dr Yongge Wei'
_publ_section_title
;
 Polyoxometalatocyclophanes: Controlled Assembly of Polyoxometalate-Based
 Chiral Metallamacrocycles from Achiral Building Blocks
;
_journal_name_full 'Journal of the American Chemical Society'
_journal_page_first 5956
_journal_page_last 5957
_journal_paper_doi 10.1021/ja101671q
_journal_volume 132
_journal_year 2010
_chemical_formula_sum 'C54 H99 Mo6 N5 O19'
_chemical_formula_weight 1698.02
_chemical_name_systematic
; 
 ? 
;
_space_group_IT_number 2
_symmetry_cell_setting triclinic
_symmetry_space_group_name_Hall '-P 1'
_symmetry_space_group_name_H-M 'P -1'
_atom_sites_solution_hydrogens geom
_atom_sites_solution_primary direct
_atom_sites_solution_secondary difmap
_audit_creation_method SHELXL-97
_cell_angle_alpha 81.09(3)
_cell_angle_beta 77.37(3)
_cell_angle_gamma 79.70(3)
_cell_formula_units_Z 2
_cell_length_a 12.426(3)
_cell_length_b 12.580(3)
_cell_length_c 23.060(5)
_cell_measurement_reflns_used 20689
_cell_measurement_temperature 296(2)
_cell_measurement_theta_max 27.58
_cell_measurement_theta_min 3.03
_cell_volume 3435.5(15)
_computing_cell_refinement 'Rigaku RAPID AUTO Ver2.30'
_computing_data_collection 'Rigaku RAPID AUTO Ver2.30'
_computing_data_reduction 'Rigaku RAPID AUTO Ver2.30'
_computing_molecular_graphics 'Bruker SHELXTL'
_computing_publication_material 'Bruker SHELXTL'
_computing_structure_refinement 'SHELXL-97 (Sheldrick, 1997)'
_computing_structure_solution 'SHELXS-97 (Sheldrick, 1990)'
_diffrn_ambient_temperature 296(2)
_diffrn_detector_area_resol_mean '100x100 micron'
_diffrn_measured_fraction_theta_full 0.964
_diffrn_measured_fraction_theta_max 0.964
_diffrn_measurement_device_type 'Rigaku RAXIS-RAPID'
_diffrn_measurement_method Oscillation
_diffrn_radiation_monochromator graphite
_diffrn_radiation_source 'fine-focus sealed tube'
_diffrn_radiation_type MoK\a
_diffrn_radiation_wavelength 0.71073
_diffrn_reflns_av_R_equivalents 0.0356
_diffrn_reflns_av_sigmaI/netI 0.0473
_diffrn_reflns_limit_h_max 16
_diffrn_reflns_limit_h_min -16
_diffrn_reflns_limit_k_max 16
_diffrn_reflns_limit_k_min -16
_diffrn_reflns_limit_l_max 29
_diffrn_reflns_limit_l_min -29
_diffrn_reflns_number 33972
_diffrn_reflns_theta_full 27.48
_diffrn_reflns_theta_max 27.48
_diffrn_reflns_theta_min 3.02
_exptl_absorpt_coefficient_mu 1.129
_exptl_absorpt_correction_T_max 0.8057
_exptl_absorpt_correction_T_min 0.6021
_exptl_absorpt_correction_type multi-scan
_exptl_crystal_colour red
_exptl_crystal_density_diffrn 1.641
_exptl_crystal_density_method 'not measured'
_exptl_crystal_description rod
_exptl_crystal_F_000 1724
_exptl_crystal_size_max 0.50
_exptl_crystal_size_mid 0.20
_exptl_crystal_size_min 0.20
_refine_diff_density_max 0.593
_refine_diff_density_min -0.970
_refine_diff_density_rms 0.095
_refine_ls_extinction_method none
_refine_ls_goodness_of_fit_ref 1.050
_refine_ls_hydrogen_treatment constr
_refine_ls_matrix_type full
_refine_ls_number_parameters 804
_refine_ls_number_reflns 15180
_refine_ls_number_restraints 157
_refine_ls_restrained_S_all 1.061
_refine_ls_R_factor_all 0.0774
_refine_ls_R_factor_gt 0.0486
_refine_ls_shift/su_max 0.000
_refine_ls_shift/su_mean 0.000
_refine_ls_structure_factor_coef Fsqd
_refine_ls_weighting_details 'calc w=1/[\s^2^(Fo^2^)+(0.0732P)^2^+2.3742P] where P=(Fo^2^+2Fc^2^)/3'
_refine_ls_weighting_scheme calc
_refine_ls_wR_factor_gt 0.1283
_refine_ls_wR_factor_ref 0.1548
_reflns_number_gt 9989
_reflns_number_total 15180
_reflns_threshold_expression >2sigma(I)
_cod_data_source_file ja101671q_si_002_4.cif
_cod_data_source_block 3
_cod_original_cell_volume 3435.6(15)
_cod_database_code 4102369

loop_
_symmetry_equiv_pos_as_xyz
'x, y, z'
'-x, -y, -z'

loop_
_atom_site_label
_atom_site_type_symbol
_atom_site_fract_x
_atom_site_fract_y
_atom_site_fract_z
_atom_site_U_iso_or_equiv
_atom_site_adp_type
_atom_site_occupancy
_atom_site_symmetry_multiplicity
_atom_site_calc_flag
_atom_site_refinement_flags
_atom_site_disorder_assembly
_atom_site_disorder_group
Mo1 Mo 0.39784(4) 0.95074(3) 0.191007(18) 0.05254(12) Uani 1 1 d . . .
Mo2 Mo 0.64014(4) 0.80527(3) 0.198566(18) 0.05298(12) Uani 1 1 d . . .
Mo3 Mo 0.40994(4) 0.71004(3) 0.261064(19) 0.05310(12) Uani 1 1 d . . .
Mo4 Mo 0.56356(4) 0.76973(3) 0.346340(19) 0.05910(13) Uani 1 1 d . . .
Mo5 Mo 0.55097(4) 1.01870(3) 0.27359(2) 0.06071(14) Uani 1 1 d . . .
Mo6 Mo 0.31830(4) 0.91787(4) 0.33644(2) 0.06253(14) Uani 1 1 d . . .
O1 O 0.4777(2) 0.8608(2) 0.26600(12) 0.0452(7) Uani 1 1 d . . .
O8 O 0.5568(3) 0.6901(2) 0.20832(14) 0.0532(8) Uani 1 1 d . . .
O5 O 0.3567(3) 0.8087(3) 0.19722(15) 0.0570(8) Uani 1 1 d . . .
O11 O 0.5469(3) 0.8898(3) 0.14899(13) 0.0545(8) Uani 1 1 d . . .
O10 O 0.2826(3) 0.9815(3) 0.26032(16) 0.0621(9) Uani 1 1 d . . .
O12 O 0.6754(3) 0.7450(3) 0.27710(15) 0.0599(8) Uani 1 1 d . . .
O13 O 0.4166(3) 0.8341(3) 0.38527(14) 0.0667(10) Uani 1 1 d . . .
O9 O 0.2914(3) 0.7827(3) 0.31722(16) 0.0638(9) Uani 1 1 d . . .
O6 O 0.4069(3) 1.0326(3) 0.32735(16) 0.0672(10) Uani 1 1 d . . .
O7 O 0.6667(3) 0.9417(3) 0.21954(15) 0.0588(8) Uani 1 1 d . . .
O4 O 0.4897(3) 0.6636(2) 0.32720(15) 0.0604(9) Uani 1 1 d . . .
O3 O 0.6003(3) 0.9139(3) 0.33605(16) 0.0679(10) Uani 1 1 d . . .
O2 O 0.4733(3) 1.0618(2) 0.20971(15) 0.0598(9) Uani 1 1 d . . .
O16 O 0.7608(3) 0.7664(3) 0.15202(16) 0.0721(10) Uani 1 1 d . . .
O17 O 0.6237(4) 0.7048(3) 0.40353(16) 0.0821(12) Uani 1 1 d . . .
O15 O 0.6042(4) 1.1305(3) 0.2788(2) 0.0865(13) Uani 1 1 d . . .
O14 O 0.2023(4) 0.9585(4) 0.38557(19) 0.0935(14) Uani 1 1 d . . .
O19 O 0.4914(4) 0.4325(3) 0.2030(2) 0.0896(13) Uani 1 1 d . . .
O18 O 0.3373(4) 0.9508(3) 0.02908(19) 0.0944(14) Uani 1 1 d . . .
N1 N 0.3581(4) 0.5926(3) 0.2571(2) 0.0648(11) Uani 1 1 d . . .
N2 N 0.3339(4) 1.0224(3) 0.13370(18) 0.0611(11) Uani 1 1 d . . .
N3 N 0.4396(6) 0.3265(4) 0.4163(2) 0.0941(19) Uani 1 1 d . . .
N4 N 1.0018(5) 0.9017(6) 0.2049(4) 0.119(2) Uani 1 1 d U . .
C1 C 0.3189(5) 0.4976(4) 0.2547(3) 0.0681(15) Uani 1 1 d . . .
C2 C 0.2084(6) 0.4860(5) 0.2793(3) 0.093(2) Uani 1 1 d . . .
H2A H 0.1602 0.5437 0.2960 0.111 Uiso 1 1 calc R . .
C3 C 0.1688(8) 0.3892(7) 0.2794(4) 0.124(3) Uani 1 1 d . . .
H3A H 0.0951 0.3813 0.2962 0.148 Uiso 1 1 calc R . .
C4 C 0.2417(10) 0.3057(7) 0.2540(4) 0.122(3) Uani 1 1 d . . .
H4A H 0.2169 0.2398 0.2549 0.147 Uiso 1 1 calc R . .
C5 C 0.3488(8) 0.3162(5) 0.2276(3) 0.098(2) Uani 1 1 d . . .
H5A H 0.3960 0.2592 0.2096 0.117 Uiso 1 1 calc R . .
C6 C 0.3868(6) 0.4126(4) 0.2278(3) 0.0715(16) Uani 1 1 d . . .
C7 C 0.5675(8) 0.3523(6) 0.1693(4) 0.128(3) Uani 1 1 d U . .
H7A H 0.5298 0.3250 0.1433 0.153 Uiso 1 1 calc R . .
H7B H 0.5953 0.2916 0.1963 0.153 Uiso 1 1 calc R . .
C8 C 0.6595(8) 0.4067(9) 0.1339(4) 0.138(3) Uani 1 1 d U . .
H8A H 0.6762 0.4549 0.1587 0.166 Uiso 1 1 calc RD . .
H8B H 0.7244 0.3513 0.1266 0.166 Uiso 1 1 calc RD . .
C9 C 0.6482(9) 0.4703(8) 0.0762(4) 0.145(4) Uani 1 1 d D . .
H9A H 0.6193 0.4276 0.0531 0.174 Uiso 1 1 calc R . .
H9B H 0.7216 0.4835 0.0543 0.174 Uiso 1 1 calc R . .
C10 C 0.5736(9) 0.5771(8) 0.0808(4) 0.140(4) Uani 1 1 d D . .
H10A H 0.5036 0.5639 0.1071 0.169 Uiso 1 1 calc R . .
H10B H 0.6075 0.6221 0.1002 0.169 Uiso 1 1 calc R . .
C11 C 0.5479(8) 0.6409(6) 0.0242(4) 0.118(3) Uani 1 1 d . . .
H11A H 0.5037 0.6004 0.0083 0.141 Uiso 1 1 calc R . .
H11B H 0.6179 0.6432 -0.0043 0.141 Uiso 1 1 calc R . .
C12 C 0.4885(8) 0.7548(7) 0.0255(4) 0.114(3) Uani 1 1 d . . .
H12A H 0.4266 0.7544 0.0595 0.137 Uiso 1 1 calc R . .
H12B H 0.5393 0.7983 0.0336 0.137 Uiso 1 1 calc R . .
C13 C 0.4439(8) 0.8119(6) -0.0268(4) 0.111(2) Uani 1 1 d . . .
H13A H 0.5045 0.8065 -0.0613 0.133 Uiso 1 1 calc R . .
H13B H 0.3887 0.7712 -0.0328 0.133 Uiso 1 1 calc R . .
C14 C 0.3933(6) 0.9254(6) -0.0285(3) 0.093(2) Uani 1 1 d . . .
H14A H 0.4506 0.9713 -0.0440 0.111 Uiso 1 1 calc R . .
H14B H 0.3407 0.9403 -0.0553 0.111 Uiso 1 1 calc R . .
C15 C 0.2866(5) 1.0538(5) 0.0355(2) 0.0680(14) Uani 1 1 d . . .
C16 C 0.2392(6) 1.1260(6) -0.0081(3) 0.0875(19) Uani 1 1 d . . .
H16A H 0.2434 1.1045 -0.0454 0.105 Uiso 1 1 calc R . .
C17 C 0.1881(7) 1.2251(7) 0.0035(4) 0.109(3) Uani 1 1 d . . .
H17A H 0.1579 1.2719 -0.0262 0.130 Uiso 1 1 calc R . .
C18 C 0.1791(7) 1.2599(6) 0.0578(4) 0.111(3) Uani 1 1 d . . .
H18A H 0.1418 1.3290 0.0651 0.134 Uiso 1 1 calc R . .
C19 C 0.2262(6) 1.1913(5) 0.1022(3) 0.0886(19) Uani 1 1 d . . .
H19A H 0.2209 1.2147 0.1392 0.106 Uiso 1 1 calc R . .
C20 C 0.2805(4) 1.0889(4) 0.0911(2) 0.0602(12) Uani 1 1 d . . .
C311 C 0.3477(8) 0.2812(5) 0.3990(3) 0.104(3) Uani 1 1 d . . .
H31A H 0.3109 0.3371 0.3729 0.125 Uiso 1 1 calc R . .
H31B H 0.3814 0.2210 0.3762 0.125 Uiso 1 1 calc R . .
C312 C 0.2619(10) 0.2427(7) 0.4496(4) 0.137(4) Uani 1 1 d . . .
H31C H 0.2965 0.1811 0.4735 0.165 Uiso 1 1 calc RD . .
H31D H 0.2324 0.3002 0.4748 0.165 Uiso 1 1 calc R . .
C313 C 0.1694(13) 0.2102(10) 0.4293(6) 0.193(6) Uani 1 1 d . . .
H31E H 0.2025 0.1559 0.4023 0.231 Uiso 1 1 calc R . .
H31F H 0.1376 0.2733 0.4053 0.231 Uiso 1 1 calc R . .
C314 C 0.0705(11) 0.1645(9) 0.4735(6) 0.211(6) Uani 1 1 d . . .
H31G H 0.0177 0.1516 0.4516 0.316 Uiso 1 1 calc R . .
H31H H 0.0349 0.2162 0.5010 0.316 Uiso 1 1 calc R . .
H31I H 0.0977 0.0974 0.4954 0.316 Uiso 1 1 calc RD . .
C321 C 0.5149(6) 0.3655(5) 0.3579(3) 0.0837(19) Uani 1 1 d . . .
H32A H 0.5371 0.3058 0.3337 0.100 Uiso 1 1 calc R . .
H32B H 0.4709 0.4234 0.3363 0.100 Uiso 1 1 calc R . .
C322 C 0.6176(7) 0.4060(5) 0.3629(3) 0.097(2) Uani 1 1 d . . .
H32C H 0.6617 0.3500 0.3855 0.116 Uiso 1 1 calc R . .
H32D H 0.5969 0.4692 0.3845 0.116 Uiso 1 1 calc R . .
C323 C 0.6882(7) 0.4367(6) 0.3011(4) 0.111(3) Uani 1 1 d . . .
H32E H 0.7099 0.3728 0.2800 0.133 Uiso 1 1 calc R . .
H32F H 0.6430 0.4910 0.2782 0.133 Uiso 1 1 calc R . .
C324 C 0.7926(9) 0.4811(8) 0.3044(6) 0.159(4) Uani 1 1 d . . .
H32G H 0.8333 0.4991 0.2646 0.238 Uiso 1 1 calc R . .
H32H H 0.8387 0.4271 0.3261 0.238 Uiso 1 1 calc R . .
H32I H 0.7717 0.5452 0.3245 0.238 Uiso 1 1 calc R . .
C331 C 0.5058(8) 0.2419(5) 0.4547(3) 0.117(3) Uani 1 1 d U . .
H33A H 0.4554 0.2189 0.4911 0.141 Uiso 1 1 calc RD . .
H33B H 0.5608 0.2762 0.4661 0.141 Uiso 1 1 calc RD . .
C332 C 0.5660(10) 0.1406(6) 0.4254(3) 0.143(4) Uani 1 1 d U A .
H33C H 0.5119 0.0960 0.4222 0.172 Uiso 1 1 calc R . .
H33D H 0.6059 0.1622 0.3854 0.172 Uiso 1 1 calc R . .
C333 C 0.6468(15) 0.0761(9) 0.4625(5) 0.199(5) Uani 1 1 d U . .
H33X H 0.6068 0.0420 0.4996 0.239 Uiso 0.44(2) 1 calc PR A 3
H33Y H 0.6926 0.1233 0.4720 0.239 Uiso 0.44(2) 1 calc PR A 3
H33Z H 0.6020 0.0639 0.5024 0.239 Uiso 0.56(2) 1 d PR A 2
H33W H 0.6701 0.0060 0.4475 0.239 Uiso 0.56(2) 1 d PR A 2
C334 C 0.7082(13) 0.0822(18) 0.4778(10) 0.224(10) Uani 0.56(2) 1 d PU A 2
H33E H 0.7259 0.0179 0.5044 0.336 Uiso 0.56(2) 1 calc PR A 2
H33F H 0.6915 0.1446 0.4993 0.336 Uiso 0.56(2) 1 calc PRD A 2
H33G H 0.7708 0.0906 0.4455 0.336 Uiso 0.56(2) 1 calc PRD A 2
C335 C 0.7184(15) -0.0092(14) 0.4258(8) 0.183(15) Uani 0.44(2) 1 d P A 3
H33H H 0.7668 -0.0562 0.4493 0.275 Uiso 0.44(2) 1 calc PR A 3
H33I H 0.7625 0.0255 0.3909 0.275 Uiso 0.44(2) 1 calc PR A 3
H33J H 0.6717 -0.0513 0.4137 0.275 Uiso 0.44(2) 1 calc PR A 3
C341 C 0.3933(8) 0.4202(5) 0.4535(3) 0.104(3) Uani 1 1 d . . .
H34A H 0.3557 0.3908 0.4925 0.124 Uiso 1 1 calc R . .
H34B H 0.4556 0.4511 0.4595 0.124 Uiso 1 1 calc R . .
C342 C 0.3137(7) 0.5106(5) 0.4283(3) 0.095(2) Uani 1 1 d . B .
H34C H 0.2472 0.4829 0.4256 0.113 Uiso 1 1 calc R . .
H34D H 0.3483 0.5388 0.3883 0.113 Uiso 1 1 calc R . .
C343 C 0.2818(9) 0.6019(6) 0.4682(4) 0.123(3) Uani 1 1 d . . .
H34X H 0.2759 0.5676 0.5092 0.148 Uiso 0.461(16) 1 calc PR B 5
H34Y H 0.3443 0.6420 0.4599 0.148 Uiso 0.461(16) 1 calc PR B 5
H34W H 0.3465 0.6104 0.4832 0.148 Uiso 0.539(16) 1 d PR B 4
H34Z H 0.2585 0.6697 0.4448 0.148 Uiso 0.539(16) 1 d PR B 4
C344 C 0.1923(16) 0.5782(14) 0.5187(7) 0.131(8) Uani 0.539(16) 1 d P B 4
H34E H 0.1759 0.6354 0.5439 0.197 Uiso 0.539(16) 1 calc PR B 4
H34F H 0.2153 0.5104 0.5413 0.197 Uiso 0.539(16) 1 calc PR B 4
H34G H 0.1269 0.5733 0.5041 0.197 Uiso 0.539(16) 1 calc PR B 4
C345 C 0.1884(17) 0.6766(14) 0.4663(9) 0.121(8) Uani 0.461(16) 1 d P B 5
H34H H 0.1834 0.7280 0.4939 0.182 Uiso 0.461(16) 1 calc PR B 5
H34I H 0.1238 0.6404 0.4772 0.182 Uiso 0.461(16) 1 calc PR B 5
H34J H 0.1921 0.7141 0.4265 0.182 Uiso 0.461(16) 1 calc PR B 5
C411 C 0.9270(7) 0.9512(8) 0.1601(5) 0.139(3) Uani 1 1 d U . .
H41A H 0.8569 0.9856 0.1820 0.167 Uiso 1 1 calc R . .
H41B H 0.9107 0.8926 0.1422 0.167 Uiso 1 1 calc R . .
C412 C 0.9740(9) 1.0354(10) 0.1095(6) 0.179(4) Uani 1 1 d U . .
H41C H 1.0057 1.0868 0.1256 0.215 Uiso 1 1 calc R . .
H41D H 1.0320 0.9994 0.0805 0.215 Uiso 1 1 calc R . .
C413 C 0.8772(10) 1.0949(11) 0.0797(6) 0.202(5) Uani 1 1 d DU . .
H41E H 0.8480 1.0407 0.0644 0.243 Uiso 1 1 calc R . .
H41F H 0.8186 1.1244 0.1109 0.243 Uiso 1 1 calc R . .
C414 C 0.8981(13) 1.1860(11) 0.0296(7) 0.240(7) Uani 1 1 d DU . .
H41G H 0.8286 1.2203 0.0188 0.360 Uiso 1 1 calc R . .
H41H H 0.9470 1.1569 -0.0045 0.360 Uiso 1 1 calc R . .
H41I H 0.9320 1.2385 0.0426 0.360 Uiso 1 1 calc R . .
C421 C 1.0341(8) 0.9875(10) 0.2355(7) 0.182(4) Uani 1 1 d U . .
H42A H 1.0807 0.9508 0.2634 0.219 Uiso 1 1 calc R . .
H42B H 1.0787 1.0331 0.2053 0.219 Uiso 1 1 calc R . .
C422 C 0.9367(10) 1.0606(11) 0.2691(8) 0.215(4) Uani 1 1 d U . .
H42C H 0.8918 1.0181 0.3009 0.258 Uiso 1 1 calc R . .
H42D H 0.8897 1.1012 0.2422 0.258 Uiso 1 1 calc R . .
C423 C 0.9933(11) 1.1392(11) 0.2954(8) 0.238(5) Uani 1 1 d DU . .
H42E H 1.0489 1.0959 0.3165 0.286 Uiso 1 1 calc R . .
H42F H 1.0317 1.1850 0.2625 0.286 Uiso 1 1 calc R . .
C424 C 0.9162(14) 1.2093(13) 0.3364(9) 0.313(8) Uani 1 1 d DU . .
H42G H 0.9493 1.2718 0.3384 0.470 Uiso 1 1 calc R . .
H42H H 0.9013 1.1695 0.3756 0.470 Uiso 1 1 calc R . .
H42I H 0.8477 1.2326 0.3222 0.470 Uiso 1 1 calc R . .
C431 C 1.1091(7) 0.8365(8) 0.1764(5) 0.137(3) Uani 1 1 d U . .
H43A H 1.1559 0.8147 0.2061 0.164 Uiso 1 1 calc R . .
H43B H 1.1477 0.8840 0.1444 0.164 Uiso 1 1 calc R . .
C432 C 1.0989(8) 0.7358(9) 0.1509(5) 0.147(3) Uani 1 1 d U . .
H43C H 1.0634 0.6856 0.1826 0.176 Uiso 1 1 calc R . .
H43D H 1.0525 0.7557 0.1210 0.176 Uiso 1 1 calc R . .
C433 C 1.2113(9) 0.6816(9) 0.1233(5) 0.148(3) Uani 1 1 d U . .
H43E H 1.2593 0.6681 0.1524 0.177 Uiso 1 1 calc R . .
H43F H 1.2438 0.7302 0.0897 0.177 Uiso 1 1 calc R . .
C434 C 1.2072(11) 0.5752(10) 0.1017(5) 0.181(4) Uani 1 1 d U . .
H43G H 1.2811 0.5440 0.0840 0.271 Uiso 1 1 calc R . .
H43H H 1.1606 0.5881 0.0724 0.271 Uiso 1 1 calc R . .
H43I H 1.1772 0.5259 0.1349 0.271 Uiso 1 1 calc R . .
C441 C 0.9337(7) 0.8299(7) 0.2528(4) 0.123(3) Uani 1 1 d U . .
H44A H 0.8649 0.8740 0.2697 0.148 Uiso 1 1 calc R . .
H44B H 0.9139 0.7743 0.2340 0.148 Uiso 1 1 calc R . .
C442 C 0.9915(8) 0.7749(11) 0.3031(5) 0.159(4) Uani 1 1 d D . .
H44C H 1.0601 0.7299 0.2869 0.191 Uiso 1 1 calc R . .
H44D H 1.0107 0.8298 0.3228 0.191 Uiso 1 1 calc R . .
C443 C 0.9187(11) 0.7057(11) 0.3481(6) 0.191(5) Uani 1 1 d DU . .
H44E H 0.8932 0.6572 0.3269 0.230 Uiso 1 1 calc R . .
H44F H 0.8534 0.7529 0.3661 0.230 Uiso 1 1 calc R . .
C444 C 0.9707(14) 0.6379(14) 0.3976(6) 0.265(9) Uani 1 1 d DU . .
H44G H 0.9175 0.5958 0.4232 0.397 Uiso 1 1 calc R . .
H44H H 0.9926 0.6848 0.4206 0.397 Uiso 1 1 calc R . .
H44I H 1.0351 0.5899 0.3807 0.397 Uiso 1 1 calc R . .
N10A N 0.950(3) 0.319(2) 0.1747(10) 0.343(16) Uani 0.50 1 d PDU C 1
C11A C 0.943(3) 0.410(2) 0.1612(16) 0.312(14) Uani 0.50 1 d PDU C 1
C12A C 0.909(4) 0.520(2) 0.135(2) 0.328(16) Uani 0.50 1 d PDU C 1
H12C H 0.9743 0.5529 0.1167 0.491 Uiso 0.50 1 calc PR C 1
H12D H 0.8656 0.5617 0.1663 0.491 Uiso 0.50 1 calc PR C 1
H12E H 0.8655 0.5190 0.1060 0.491 Uiso 0.50 1 calc PR C 1
N10B N 0.974(3) 0.484(5) 0.0146(18) 0.288(14) Uani 0.50 1 d PDU . 2
C11B C 0.953(3) 0.510(4) 0.061(2) 0.274(13) Uani 0.50 1 d PDU . 2
C12B C 0.912(3) 0.532(3) 0.1218(18) 0.306(15) Uani 0.50 1 d PDU D 2
H12F H 0.8321 0.5396 0.1308 0.459 Uiso 0.50 1 calc PRD D 2
H12G H 0.9348 0.5986 0.1272 0.459 Uiso 0.50 1 calc PR D 2
H12H H 0.9422 0.4733 0.1482 0.459 Uiso 0.50 1 calc PR D 2

loop_
_atom_site_aniso_label
_atom_site_aniso_U_11
_atom_site_aniso_U_22
_atom_site_aniso_U_33
_atom_site_aniso_U_23
_atom_site_aniso_U_13
_atom_site_aniso_U_12
Mo1 0.0610(3) 0.0478(2) 0.0509(2) -0.00306(17) -0.0214(2) -0.00325(19)
Mo2 0.0527(3) 0.0602(2) 0.0455(2) -0.01353(18) -0.01001(18) -0.00043(19)
Mo3 0.0683(3) 0.0403(2) 0.0538(2) -0.01038(17) -0.0154(2) -0.00809(19)
Mo4 0.0785(3) 0.0576(2) 0.0433(2) -0.00648(18) -0.0230(2) -0.0019(2)
Mo5 0.0796(3) 0.0469(2) 0.0637(3) -0.01487(19) -0.0232(2) -0.0125(2)
Mo6 0.0690(3) 0.0596(3) 0.0546(3) -0.0210(2) -0.0024(2) 0.0020(2)
O1 0.0545(18) 0.0410(15) 0.0407(16) -0.0114(12) -0.0108(13) -0.0014(13)
O8 0.067(2) 0.0433(15) 0.0501(18) -0.0131(13) -0.0126(15) -0.0023(15)
O5 0.067(2) 0.0520(17) 0.059(2) -0.0083(15) -0.0242(17) -0.0106(16)
O11 0.062(2) 0.0591(18) 0.0430(17) -0.0061(14) -0.0126(15) -0.0070(16)
O10 0.061(2) 0.0580(19) 0.063(2) -0.0136(16) -0.0104(17) 0.0079(16)
O12 0.061(2) 0.0627(19) 0.057(2) -0.0089(15) -0.0235(16) 0.0038(16)
O13 0.092(3) 0.064(2) 0.0411(18) -0.0119(15) -0.0105(17) -0.0025(19)
O9 0.066(2) 0.0587(19) 0.063(2) -0.0127(16) -0.0023(17) -0.0086(17)
O6 0.091(3) 0.0483(17) 0.063(2) -0.0243(16) -0.0110(19) -0.0038(18)
O7 0.057(2) 0.0617(19) 0.062(2) -0.0066(16) -0.0174(16) -0.0141(16)
O4 0.083(3) 0.0468(17) 0.0521(19) -0.0006(14) -0.0205(17) -0.0074(17)
O3 0.089(3) 0.066(2) 0.059(2) -0.0146(17) -0.0306(19) -0.0152(19)
O2 0.076(2) 0.0412(16) 0.066(2) -0.0047(14) -0.0245(18) -0.0074(16)
O16 0.059(2) 0.093(3) 0.058(2) -0.0162(19) -0.0063(17) 0.0049(19)
O17 0.110(3) 0.084(3) 0.053(2) 0.0014(18) -0.037(2) 0.002(2)
O15 0.118(4) 0.061(2) 0.097(3) -0.020(2) -0.039(3) -0.026(2)
O14 0.092(3) 0.095(3) 0.079(3) -0.031(2) 0.013(2) 0.007(2)
O19 0.103(4) 0.069(2) 0.097(3) -0.030(2) -0.014(3) -0.002(2)
O18 0.133(4) 0.071(3) 0.068(3) -0.003(2) -0.010(3) -0.005(3)
N1 0.084(3) 0.046(2) 0.070(3) -0.0081(19) -0.024(2) -0.014(2)
N2 0.067(3) 0.062(2) 0.056(2) 0.0021(19) -0.026(2) -0.004(2)
N3 0.165(6) 0.057(3) 0.056(3) -0.013(2) -0.030(3) 0.011(3)
N4 0.058(4) 0.134(5) 0.176(7) -0.040(5) -0.026(4) -0.019(3)
C1 0.089(4) 0.046(3) 0.077(4) -0.010(2) -0.032(3) -0.007(3)
C2 0.086(5) 0.074(4) 0.123(6) -0.011(4) -0.022(4) -0.023(4)
C3 0.117(7) 0.111(6) 0.156(8) -0.019(6) -0.020(6) -0.057(6)
C4 0.179(10) 0.077(5) 0.138(7) -0.012(5) -0.058(7) -0.057(6)
C5 0.159(8) 0.053(3) 0.095(5) -0.018(3) -0.043(5) -0.022(4)
C6 0.106(5) 0.053(3) 0.065(3) -0.010(2) -0.032(3) -0.015(3)
C7 0.158(8) 0.087(5) 0.111(6) -0.023(4) 0.007(6) 0.021(5)
C8 0.125(8) 0.171(9) 0.100(7) -0.029(6) -0.014(5) 0.027(6)
C9 0.167(10) 0.152(8) 0.112(7) -0.054(6) -0.037(7) 0.030(7)
C10 0.159(9) 0.161(8) 0.089(6) -0.050(6) -0.040(6) 0.056(7)
C11 0.136(7) 0.104(6) 0.121(7) -0.037(5) -0.010(6) -0.038(5)
C12 0.132(7) 0.116(6) 0.086(5) -0.033(4) -0.016(5) 0.013(5)
C13 0.136(7) 0.109(6) 0.088(5) -0.027(4) -0.011(5) -0.021(5)
C14 0.106(5) 0.111(5) 0.066(4) -0.018(4) -0.018(4) -0.020(4)
C15 0.072(4) 0.070(3) 0.065(3) 0.008(3) -0.023(3) -0.022(3)
C16 0.107(5) 0.088(4) 0.078(4) 0.013(3) -0.047(4) -0.024(4)
C17 0.110(6) 0.114(6) 0.098(6) 0.020(5) -0.051(5) 0.002(5)
C18 0.120(6) 0.081(4) 0.120(7) 0.010(4) -0.045(5) 0.026(4)
C19 0.099(5) 0.076(4) 0.087(4) -0.002(3) -0.035(4) 0.010(4)
C20 0.059(3) 0.060(3) 0.062(3) 0.005(2) -0.025(2) -0.005(2)
C311 0.164(8) 0.060(4) 0.079(4) -0.016(3) -0.008(5) -0.007(4)
C312 0.190(11) 0.090(6) 0.110(7) -0.010(5) 0.014(7) -0.020(6)
C313 0.237(15) 0.147(9) 0.186(12) -0.047(8) 0.047(11) -0.097(10)
C314 0.203(14) 0.131(9) 0.253(16) -0.030(9) 0.042(12) -0.006(9)
C321 0.123(6) 0.069(3) 0.059(3) -0.011(3) -0.035(4) 0.011(4)
C322 0.134(7) 0.068(4) 0.096(5) -0.007(3) -0.056(5) 0.001(4)
C323 0.123(7) 0.093(5) 0.109(6) -0.022(4) -0.033(5) 0.026(5)
C324 0.134(9) 0.113(7) 0.231(13) -0.023(7) -0.048(9) -0.006(6)
C331 0.207(8) 0.069(4) 0.064(4) -0.007(3) -0.038(5) 0.023(4)
C332 0.262(10) 0.078(4) 0.075(4) -0.016(3) -0.061(5) 0.051(5)
C333 0.341(14) 0.133(7) 0.088(6) -0.015(5) -0.090(7) 0.114(8)
C334 0.30(2) 0.220(19) 0.104(15) -0.014(14) -0.079(14) 0.138(14)
C335 0.25(3) 0.114(17) 0.17(2) -0.029(15) -0.06(2) 0.071(18)
C341 0.179(8) 0.067(4) 0.061(4) -0.018(3) -0.020(4) -0.003(4)
C342 0.132(6) 0.065(4) 0.079(4) -0.015(3) -0.006(4) -0.008(4)
C343 0.169(9) 0.078(5) 0.112(6) -0.034(4) 0.003(6) -0.010(5)
C344 0.160(17) 0.137(14) 0.083(11) -0.039(10) 0.001(10) 0.007(12)
C345 0.130(17) 0.084(11) 0.131(16) -0.015(10) -0.004(12) 0.008(11)
C411 0.067(5) 0.163(8) 0.199(9) -0.010(6) -0.044(5) -0.038(5)
C412 0.116(7) 0.217(10) 0.218(10) 0.017(7) -0.048(6) -0.078(7)
C413 0.158(8) 0.255(12) 0.227(11) 0.051(8) -0.100(8) -0.110(8)
C414 0.217(14) 0.222(14) 0.286(17) 0.052(10) -0.082(12) -0.076(11)
C421 0.089(6) 0.188(9) 0.299(12) -0.093(8) -0.040(7) -0.042(6)
C422 0.119(7) 0.196(9) 0.336(12) -0.090(8) -0.006(7) -0.037(6)
C423 0.156(9) 0.202(10) 0.366(13) -0.126(8) 0.012(9) -0.049(7)
C424 0.255(15) 0.254(14) 0.423(19) -0.165(11) 0.048(13) -0.047(12)
C431 0.067(4) 0.173(7) 0.181(8) -0.055(6) -0.019(5) -0.021(5)
C432 0.101(5) 0.184(7) 0.169(7) -0.057(5) -0.022(5) -0.030(5)
C433 0.119(6) 0.187(7) 0.144(7) -0.056(5) -0.016(5) -0.022(5)
C434 0.195(10) 0.202(9) 0.153(9) -0.075(8) -0.016(8) -0.026(8)
C441 0.075(5) 0.137(7) 0.160(8) -0.023(5) -0.035(5) -0.002(4)
C442 0.095(7) 0.213(12) 0.172(11) -0.051(9) -0.041(7) 0.015(8)
C443 0.157(11) 0.235(15) 0.178(12) 0.017(10) -0.062(10) -0.020(11)
C444 0.246(18) 0.36(2) 0.152(12) -0.030(13) -0.053(12) 0.075(16)
N10A 0.31(3) 0.25(2) 0.43(3) -0.20(3) 0.07(3) 0.00(3)
C11A 0.27(2) 0.25(2) 0.41(3) -0.21(3) 0.05(2) 0.00(3)
C12A 0.26(3) 0.28(2) 0.45(3) -0.13(3) 0.01(3) -0.06(3)
N10B 0.16(3) 0.24(2) 0.41(4) -0.04(3) -0.02(3) 0.06(2)
C11B 0.15(2) 0.21(2) 0.42(4) -0.05(3) -0.03(3) 0.056(19)
C12B 0.22(2) 0.24(2) 0.44(3) -0.10(3) -0.02(3) -0.02(2)

loop_
_atom_type_symbol
_atom_type_description
_atom_type_scat_dispersion_real
_atom_type_scat_dispersion_imag
_atom_type_scat_source
C C 0.0033 0.0016 'International Tables Vol C Tables 4.2.6.8 and 6.1.1.4'
H H 0.0000 0.0000 'International Tables Vol C Tables 4.2.6.8 and 6.1.1.4'
N N 0.0061 0.0033 'International Tables Vol C Tables 4.2.6.8 and 6.1.1.4'
O O 0.0106 0.0060 'International Tables Vol C Tables 4.2.6.8 and 6.1.1.4'
Mo Mo -1.6832 0.6857 'International Tables Vol C Tables 4.2.6.8 and 6.1.1.4'

loop_
_geom_angle_atom_site_label_1
_geom_angle_atom_site_label_2
_geom_angle_atom_site_label_3
_geom_angle
_geom_angle_site_symmetry_1
_geom_angle_site_symmetry_3
N2 Mo1 O5 102.34(17) . .
N2 Mo1 O10 100.79(18) . .
O5 Mo1 O10 89.48(15) . .
N2 Mo1 O2 101.40(17) . .
O5 Mo1 O2 156.22(14) . .
O10 Mo1 O2 87.59(16) . .
N2 Mo1 O11 103.83(18) . .
O5 Mo1 O11 87.29(15) . .
O10 Mo1 O11 155.29(14) . .
O2 Mo1 O11 85.60(15) . .
N2 Mo1 O1 178.82(17) . .
O5 Mo1 O1 78.14(12) . .
O10 Mo1 O1 78.11(13) . .
O2 Mo1 O1 78.16(12) . .
O11 Mo1 O1 77.24(12) . .
N2 Mo1 Mo3 136.10(14) . .
O5 Mo1 Mo3 33.82(10) . .
O10 Mo1 Mo3 81.88(10) . .
O2 Mo1 Mo3 122.50(10) . .
O11 Mo1 Mo3 81.85(10) . .
O1 Mo1 Mo3 44.34(7) . .
O16 Mo2 O11 105.31(16) . .
O16 Mo2 O8 105.38(17) . .
O11 Mo2 O8 90.01(14) . .
O16 Mo2 O7 101.81(18) . .
O11 Mo2 O7 87.38(14) . .
O8 Mo2 O7 152.40(14) . .
O16 Mo2 O12 101.84(17) . .
O11 Mo2 O12 152.64(14) . .
O8 Mo2 O12 85.99(15) . .
O7 Mo2 O12 83.86(14) . .
O16 Mo2 O1 177.41(15) . .
O11 Mo2 O1 76.59(12) . .
O8 Mo2 O1 76.25(12) . .
O7 Mo2 O1 76.41(13) . .
O12 Mo2 O1 76.17(13) . .
N1 Mo3 O5 102.07(17) . .
N1 Mo3 O9 102.02(19) . .
O5 Mo3 O9 88.56(16) . .
N1 Mo3 O4 101.66(18) . .
O5 Mo3 O4 156.26(13) . .
O9 Mo3 O4 87.18(16) . .
N1 Mo3 O8 102.39(18) . .
O5 Mo3 O8 88.20(15) . .
O9 Mo3 O8 155.52(14) . .
O4 Mo3 O8 86.09(15) . .
N1 Mo3 O1 179.7(2) . .
O5 Mo3 O1 78.03(12) . .
O9 Mo3 O1 78.29(13) . .
O4 Mo3 O1 78.24(12) . .
O8 Mo3 O1 77.30(12) . .
N1 Mo3 Mo1 135.77(15) . .
O5 Mo3 Mo1 33.72(9) . .
O9 Mo3 Mo1 81.34(11) . .
O4 Mo3 Mo1 122.57(10) . .
O8 Mo3 Mo1 82.55(9) . .
O1 Mo3 Mo1 44.34(7) . .
O17 Mo4 O12 104.08(18) . .
O17 Mo4 O4 103.98(18) . .
O12 Mo4 O4 88.36(15) . .
O17 Mo4 O3 104.07(18) . .
O12 Mo4 O3 86.78(16) . .
O4 Mo4 O3 151.88(14) . .
O17 Mo4 O13 104.06(18) . .
O12 Mo4 O13 151.83(14) . .
O4 Mo4 O13 86.01(16) . .
O3 Mo4 O13 85.33(17) . .
O17 Mo4 O1 179.62(18) . .
O12 Mo4 O1 76.17(12) . .
O4 Mo4 O1 75.73(12) . .
O3 Mo4 O1 76.21(12) . .
O13 Mo4 O1 75.69(12) . .
O15 Mo5 O2 104.10(18) . .
O15 Mo5 O7 103.4(2) . .
O2 Mo5 O7 87.71(15) . .
O15 Mo5 O3 103.64(18) . .
O2 Mo5 O3 152.26(14) . .
O7 Mo5 O3 86.22(16) . .
O15 Mo5 O6 104.40(19) . .
O2 Mo5 O6 87.29(16) . .
O7 Mo5 O6 152.18(14) . .
O3 Mo5 O6 85.59(17) . .
O15 Mo5 O1 179.5(2) . .
O2 Mo5 O1 76.05(12) . .
O7 Mo5 O1 76.18(12) . .
O3 Mo5 O1 76.22(12) . .
O6 Mo5 O1 76.05(12) . .
O14 Mo6 O13 104.2(2) . .
O14 Mo6 O10 103.3(2) . .
O13 Mo6 O10 152.50(15) . .
O14 Mo6 O9 103.6(2) . .
O13 Mo6 O9 87.63(16) . .
O10 Mo6 O9 86.42(16) . .
O14 Mo6 O6 104.0(2) . .
O13 Mo6 O6 86.94(17) . .
O10 Mo6 O6 86.02(16) . .
O9 Mo6 O6 152.40(15) . .
O14 Mo6 O1 178.54(19) . .
O13 Mo6 O1 76.99(13) . .
O10 Mo6 O1 75.53(12) . .
O9 Mo6 O1 75.59(13) . .
O6 Mo6 O1 76.82(13) . .
Mo3 O1 Mo1 91.33(10) . .
Mo3 O1 Mo2 90.79(10) . .
Mo1 O1 Mo2 90.92(10) . .
Mo3 O1 Mo6 90.60(11) . .
Mo1 O1 Mo6 90.76(11) . .
Mo2 O1 Mo6 177.79(14) . .
Mo3 O1 Mo5 178.53(14) . .
Mo1 O1 Mo5 90.12(10) . .
Mo2 O1 Mo5 89.47(10) . .
Mo6 O1 Mo5 89.09(9) . .
Mo3 O1 Mo4 90.19(10) . .
Mo1 O1 Mo4 178.44(13) . .
Mo2 O1 Mo4 89.42(10) . .
Mo6 O1 Mo4 88.86(9) . .
Mo5 O1 Mo4 88.36(10) . .
Mo2 O8 Mo3 115.61(15) . .
Mo1 O5 Mo3 112.46(16) . .
Mo2 O11 Mo1 115.24(15) . .
Mo6 O10 Mo1 115.60(17) . .
Mo4 O12 Mo2 118.24(17) . .
Mo6 O13 Mo4 118.45(17) . .
Mo6 O9 Mo3 115.49(18) . .
Mo6 O6 Mo5 118.02(16) . .
Mo5 O7 Mo2 117.91(17) . .
Mo4 O4 Mo3 115.83(15) . .
Mo4 O3 Mo5 119.19(17) . .
Mo5 O2 Mo1 115.66(15) . .
C6 O19 C7 119.0(6) . .
C15 O18 C14 118.8(5) . .
C1 N1 Mo3 178.5(4) . .
C20 N2 Mo1 174.1(4) . .
C311 N3 C331 111.9(6) . .
C311 N3 C341 111.7(6) . .
C331 N3 C341 105.6(5) . .
C311 N3 C321 106.7(5) . .
C331 N3 C321 110.7(6) . .
C341 N3 C321 110.2(5) . .
C431 N4 C441 110.7(7) . .
C431 N4 C411 112.7(8) . .
C441 N4 C411 106.1(6) . .
C431 N4 C421 106.8(6) . .
C441 N4 C421 107.8(8) . .
C411 N4 C421 112.7(8) . .
C6 C1 N1 121.5(6) . .
C6 C1 C2 118.2(5) . .
N1 C1 C2 120.3(5) . .
C1 C2 C3 121.0(7) . .
C4 C3 C2 118.1(8) . .
C5 C4 C3 122.1(7) . .
C4 C5 C6 119.1(7) . .
O19 C6 C1 114.2(5) . .
O19 C6 C5 124.4(6) . .
C1 C6 C5 121.4(7) . .
O19 C7 C8 106.9(7) . .
C9 C8 C7 120.0(10) . .
C8 C9 C10 114.3(8) . .
C11 C10 C9 117.3(7) . .
C10 C11 C12 119.1(7) . .
C13 C12 C11 119.9(7) . .
C14 C13 C12 121.0(7) . .
O18 C14 C13 111.2(6) . .
O18 C15 C16 125.5(6) . .
O18 C15 C20 116.0(5) . .
C16 C15 C20 118.5(6) . .
C17 C16 C15 120.7(7) . .
C16 C17 C18 121.7(7) . .
C17 C18 C19 119.6(7) . .
C20 C19 C18 119.8(7) . .
C19 C20 N2 120.3(5) . .
C19 C20 C15 119.7(5) . .
N2 C20 C15 119.9(5) . .
C312 C311 N3 115.5(7) . .
C313 C312 C311 112.4(9) . .
C312 C313 C314 122.4(12) . .
C322 C321 N3 117.1(5) . .
C321 C322 C323 111.5(6) . .
C324 C323 C322 113.0(8) . .
N3 C331 C332 115.5(5) . .
C333 C332 C331 109.7(7) . .
C334 C333 C332 142(2) . .
C334 C333 C335 89(2) . .
C332 C333 C335 107.0(9) . .
C342 C341 N3 116.5(5) . .
C341 C342 C343 110.2(6) . .
C345 C343 C344 68.7(11) . .
C345 C343 C342 121.7(12) . .
C344 C343 C342 111.2(9) . .
N4 C411 C412 116.2(7) . .
C413 C412 C411 107.6(8) . .
C414 C413 C412 119.3(10) . .
C422 C421 N4 115.4(8) . .
C421 C422 C423 104.4(9) . .
C424 C423 C422 114.7(12) . .
N4 C431 C432 116.6(7) . .
C433 C432 C431 110.4(8) . .
C432 C433 C434 112.7(9) . .
C442 C441 N4 114.9(8) . .
C443 C442 C441 111.3(9) . .
C442 C443 C444 116.5(12) . .
N10A C11A C12A 163(4) . .
N10B N10B C11B 120(10) 2_765 .
N10B N10B C11B 33(5) 2_765 2_765
C11B N10B C11B 153(5) . 2_765
N10B C11B C12B 171(6) . .
N10B C11B N10B 27(5) . 2_765
C12B C11B N10B 162(3) . 2_765

loop_
_geom_bond_atom_site_label_1
_geom_bond_atom_site_label_2
_geom_bond_distance
_geom_bond_site_symmetry_2
Mo1 N2 1.739(4) .
Mo1 O5 1.921(3) .
Mo1 O10 1.936(3) .
Mo1 O2 1.962(3) .
Mo1 O11 1.974(3) .
Mo1 O1 2.236(3) .
Mo1 Mo3 3.1982(11) .
Mo2 O16 1.684(4) .
Mo2 O11 1.882(3) .
Mo2 O8 1.886(3) .
Mo2 O7 1.954(3) .
Mo2 O12 1.962(3) .
Mo2 O1 2.332(3) .
Mo3 N1 1.736(4) .
Mo3 O5 1.926(3) .
Mo3 O9 1.932(3) .
Mo3 O4 1.956(3) .
Mo3 O8 1.958(3) .
Mo3 O1 2.236(3) .
Mo4 O17 1.687(4) .
Mo4 O12 1.899(4) .
Mo4 O4 1.902(3) .
Mo4 O3 1.916(4) .
Mo4 O13 1.944(4) .
Mo4 O1 2.378(3) .
Mo5 O15 1.688(4) .
Mo5 O2 1.893(3) .
Mo5 O7 1.911(4) .
Mo5 O3 1.922(4) .
Mo5 O6 1.939(4) .
Mo5 O1 2.373(3) .
Mo6 O14 1.681(4) .
Mo6 O13 1.909(4) .
Mo6 O10 1.923(4) .
Mo6 O9 1.924(3) .
Mo6 O6 1.926(4) .
Mo6 O1 2.350(3) .
O19 C6 1.352(7) .
O19 C7 1.447(8) .
O18 C15 1.350(7) .
O18 C14 1.413(7) .
N1 C1 1.383(6) .
N2 C20 1.391(6) .
N3 C311 1.513(10) .
N3 C331 1.520(8) .
N3 C341 1.520(7) .
N3 C321 1.529(8) .
N4 C431 1.508(10) .
N4 C441 1.519(11) .
N4 C411 1.527(11) .
N4 C421 1.530(11) .
C1 C6 1.376(8) .
C1 C2 1.391(9) .
C2 C3 1.392(9) .
C3 C4 1.373(12) .
C4 C5 1.358(12) .
C5 C6 1.378(8) .
C7 C8 1.464(12) .
C8 C9 1.464(12) .
C9 C10 1.494(8) .
C10 C11 1.490(10) .
C11 C12 1.491(10) .
C12 C13 1.470(10) .
C13 C14 1.452(10) .
C15 C16 1.402(8) .
C15 C20 1.404(7) .
C16 C17 1.332(10) .
C17 C18 1.365(11) .
C18 C19 1.394(9) .
C19 C20 1.377(8) .
C311 C312 1.482(11) .
C312 C313 1.473(16) .
C313 C314 1.550(14) .
C321 C322 1.489(9) .
C322 C323 1.534(10) .
C323 C324 1.522(12) .
C331 C332 1.532(9) .
C332 C333 1.506(13) .
C333 C334 0.93(3) .
C333 C335 1.51(3) .
C341 C342 1.501(9) .
C342 C343 1.526(9) .
C343 C345 1.360(18) .
C343 C344 1.457(17) .
C411 C412 1.537(13) .
C412 C413 1.536(13) .
C413 C414 1.511(9) .
C421 C422 1.524(15) .
C422 C423 1.569(16) .
C423 C424 1.466(9) .
C431 C432 1.513(12) .
C432 C433 1.493(12) .
C433 C434 1.512(13) .
C441 C442 1.511(12) .
C442 C443 1.497(9) .
C443 C444 1.509(9) .
N10A C11A 1.127(9) .
C11A C12A 1.450(9) .
N10B N10B 0.92(8) 2_765
N10B C11B 1.123(9) .
N10B C11B 1.77(7) 2_765
C11B C12B 1.443(8) .
C11B N10B 1.77(7) 2_765

loop_
_geom_torsion_atom_site_label_1
_geom_torsion_atom_site_label_2
_geom_torsion_atom_site_label_3
_geom_torsion_atom_site_label_4
_geom_torsion
_geom_torsion_site_symmetry_1
_geom_torsion_site_symmetry_4
N2 Mo1 Mo3 N1 2.0(3) . .
O5 Mo1 Mo3 N1 -2.1(3) . .
O10 Mo1 Mo3 N1 99.2(3) . .
O2 Mo1 Mo3 N1 -178.9(3) . .
O11 Mo1 Mo3 N1 -99.5(2) . .
O1 Mo1 Mo3 N1 -179.6(3) . .
N2 Mo1 Mo3 O5 4.2(3) . .
O10 Mo1 Mo3 O5 101.3(2) . .
O2 Mo1 Mo3 O5 -176.8(2) . .
O11 Mo1 Mo3 O5 -97.3(2) . .
O1 Mo1 Mo3 O5 -177.4(2) . .
N2 Mo1 Mo3 O9 -96.4(2) . .
O5 Mo1 Mo3 O9 -100.5(2) . .
O10 Mo1 Mo3 O9 0.81(15) . .
O2 Mo1 Mo3 O9 82.69(17) . .
O11 Mo1 Mo3 O9 162.14(15) . .
O1 Mo1 Mo3 O9 82.07(15) . .
N2 Mo1 Mo3 O4 -177.4(2) . .
O5 Mo1 Mo3 O4 178.5(2) . .
O10 Mo1 Mo3 O4 -80.20(17) . .
O2 Mo1 Mo3 O4 1.69(19) . .
O11 Mo1 Mo3 O4 81.14(16) . .
O1 Mo1 Mo3 O4 1.07(16) . .
N2 Mo1 Mo3 O8 102.1(2) . .
O5 Mo1 Mo3 O8 98.0(2) . .
O10 Mo1 Mo3 O8 -160.70(14) . .
O2 Mo1 Mo3 O8 -78.81(16) . .
O11 Mo1 Mo3 O8 0.64(13) . .
O1 Mo1 Mo3 O8 -79.43(14) . .
N2 Mo1 Mo3 O1 -178.4(2) . .
O5 Mo1 Mo3 O1 177.4(2) . .
O10 Mo1 Mo3 O1 -81.27(15) . .
O2 Mo1 Mo3 O1 0.62(16) . .
O11 Mo1 Mo3 O1 80.07(14) . .
N1 Mo3 O1 Mo1 110(30) . .
O5 Mo3 O1 Mo1 1.47(12) . .
O9 Mo3 O1 Mo1 -89.55(14) . .
O4 Mo3 O1 Mo1 -179.08(14) . .
O8 Mo3 O1 Mo1 92.32(12) . .
N1 Mo3 O1 Mo2 19(30) . .
O5 Mo3 O1 Mo2 -89.47(13) . .
O9 Mo3 O1 Mo2 179.52(14) . .
O4 Mo3 O1 Mo2 89.98(13) . .
O8 Mo3 O1 Mo2 1.38(11) . .
Mo1 Mo3 O1 Mo2 -90.94(10) . .
N1 Mo3 O1 Mo6 -159(100) . .
O5 Mo3 O1 Mo6 92.24(13) . .
O9 Mo3 O1 Mo6 1.23(13) . .
O4 Mo3 O1 Mo6 -88.30(13) . .
O8 Mo3 O1 Mo6 -176.90(12) . .
Mo1 Mo3 O1 Mo6 90.78(11) . .
N1 Mo3 O1 Mo5 -81(31) . .
O5 Mo3 O1 Mo5 170(6) . .
O9 Mo3 O1 Mo5 79(6) . .
O4 Mo3 O1 Mo5 -10(6) . .
O8 Mo3 O1 Mo5 -99(6) . .
Mo1 Mo3 O1 Mo5 169(6) . .
N1 Mo3 O1 Mo4 -71(30) . .
O5 Mo3 O1 Mo4 -178.89(14) . .
O9 Mo3 O1 Mo4 90.10(13) . .
O4 Mo3 O1 Mo4 0.57(12) . .
O8 Mo3 O1 Mo4 -88.04(12) . .
Mo1 Mo3 O1 Mo4 179.64(14) . .
N2 Mo1 O1 Mo3 112(8) . .
O5 Mo1 O1 Mo3 -1.47(12) . .
O10 Mo1 O1 Mo3 90.52(14) . .
O2 Mo1 O1 Mo3 -179.47(14) . .
O11 Mo1 O1 Mo3 -91.35(12) . .
N2 Mo1 O1 Mo2 -157(8) . .
O5 Mo1 O1 Mo2 89.34(13) . .
O10 Mo1 O1 Mo2 -178.67(13) . .
O2 Mo1 O1 Mo2 -88.66(13) . .
O11 Mo1 O1 Mo2 -0.54(11) . .
Mo3 Mo1 O1 Mo2 90.81(10) . .
N2 Mo1 O1 Mo6 22(8) . .
O5 Mo1 O1 Mo6 -92.09(13) . .
O10 Mo1 O1 Mo6 -0.10(12) . .
O2 Mo1 O1 Mo6 89.91(13) . .
O11 Mo1 O1 Mo6 178.03(12) . .
Mo3 Mo1 O1 Mo6 -90.62(11) . .
N2 Mo1 O1 Mo5 -67(8) . .
O5 Mo1 O1 Mo5 178.82(14) . .
O10 Mo1 O1 Mo5 -89.20(13) . .
O2 Mo1 O1 Mo5 0.82(12) . .
O11 Mo1 O1 Mo5 88.93(12) . .
Mo3 Mo1 O1 Mo5 -179.71(14) . .
N2 Mo1 O1 Mo4 -54(11) . .
O5 Mo1 O1 Mo4 -168(6) . .
O10 Mo1 O1 Mo4 -76(6) . .
O2 Mo1 O1 Mo4 14(6) . .
O11 Mo1 O1 Mo4 102(6) . .
Mo3 Mo1 O1 Mo4 -167(6) . .
O16 Mo2 O1 Mo3 -131(3) . .
O11 Mo2 O1 Mo3 91.91(13) . .
O8 Mo2 O1 Mo3 -1.44(11) . .
O7 Mo2 O1 Mo3 -177.56(13) . .
O12 Mo2 O1 Mo3 -90.64(13) . .
O16 Mo2 O1 Mo1 138(3) . .
O11 Mo2 O1 Mo1 0.57(11) . .
O8 Mo2 O1 Mo1 -92.78(12) . .
O7 Mo2 O1 Mo1 91.10(13) . .
O12 Mo2 O1 Mo1 178.02(13) . .
O16 Mo2 O1 Mo6 -2(6) . .
O11 Mo2 O1 Mo6 -139(3) . .
O8 Mo2 O1 Mo6 128(3) . .
O7 Mo2 O1 Mo6 -49(3) . .
O12 Mo2 O1 Mo6 38(3) . .
O16 Mo2 O1 Mo5 48(3) . .
O11 Mo2 O1 Mo5 -89.54(12) . .
O8 Mo2 O1 Mo5 177.11(13) . .
O7 Mo2 O1 Mo5 0.99(11) . .
O12 Mo2 O1 Mo5 87.91(12) . .
O16 Mo2 O1 Mo4 -41(3) . .
O11 Mo2 O1 Mo4 -177.90(13) . .
O8 Mo2 O1 Mo4 88.74(12) . .
O7 Mo2 O1 Mo4 -87.37(12) . .
O12 Mo2 O1 Mo4 -0.45(11) . .
O14 Mo6 O1 Mo3 -57(7) . .
O13 Mo6 O1 Mo3 89.64(14) . .
O10 Mo6 O1 Mo3 -91.24(13) . .
O9 Mo6 O1 Mo3 -1.25(13) . .
O6 Mo6 O1 Mo3 179.52(14) . .
O14 Mo6 O1 Mo1 34(7) . .
O13 Mo6 O1 Mo1 -179.02(14) . .
O10 Mo6 O1 Mo1 0.10(12) . .
O9 Mo6 O1 Mo1 90.09(14) . .
O6 Mo6 O1 Mo1 -89.14(14) . .
O14 Mo6 O1 Mo2 174(6) . .
O13 Mo6 O1 Mo2 -39(3) . .
O10 Mo6 O1 Mo2 140(3) . .
O9 Mo6 O1 Mo2 -130(3) . .
O6 Mo6 O1 Mo2 50(3) . .
O14 Mo6 O1 Mo5 125(7) . .
O13 Mo6 O1 Mo5 -88.92(13) . .
O10 Mo6 O1 Mo5 90.21(13) . .
O9 Mo6 O1 Mo5 -179.81(14) . .
O6 Mo6 O1 Mo5 0.96(13) . .
O14 Mo6 O1 Mo4 -147(7) . .
O13 Mo6 O1 Mo4 -0.54(13) . .
O10 Mo6 O1 Mo4 178.58(13) . .
O9 Mo6 O1 Mo4 -91.43(13) . .
O6 Mo6 O1 Mo4 89.34(13) . .
O15 Mo5 O1 Mo3 83(22) . .
O2 Mo5 O1 Mo3 -170(6) . .
O7 Mo5 O1 Mo3 99(6) . .
O3 Mo5 O1 Mo3 10(6) . .
O6 Mo5 O1 Mo3 -79(6) . .
O15 Mo5 O1 Mo1 -109(21) . .
O2 Mo5 O1 Mo1 -0.86(13) . .
O7 Mo5 O1 Mo1 -91.93(13) . .
O3 Mo5 O1 Mo1 178.62(15) . .
O6 Mo5 O1 Mo1 89.80(14) . .
O15 Mo5 O1 Mo2 -18(21) . .
O2 Mo5 O1 Mo2 90.06(13) . .
O7 Mo5 O1 Mo2 -1.01(12) . .
O3 Mo5 O1 Mo2 -90.46(14) . .
O6 Mo5 O1 Mo2 -179.28(14) . .
O15 Mo5 O1 Mo6 161(36) . .
O2 Mo5 O1 Mo6 -91.62(13) . .
O7 Mo5 O1 Mo6 177.31(13) . .
O3 Mo5 O1 Mo6 87.86(14) . .
O6 Mo5 O1 Mo6 -0.96(13) . .
O15 Mo5 O1 Mo4 72(21) . .
O2 Mo5 O1 Mo4 179.49(14) . .
O7 Mo5 O1 Mo4 88.42(13) . .
O3 Mo5 O1 Mo4 -1.03(14) . .
O6 Mo5 O1 Mo4 -89.85(14) . .
O17 Mo4 O1 Mo3 -41(26) . .
O12 Mo4 O1 Mo3 91.26(13) . .
O4 Mo4 O1 Mo3 -0.59(13) . .
O3 Mo4 O1 Mo3 -178.69(15) . .
O13 Mo4 O1 Mo3 -90.06(14) . .
O17 Mo4 O1 Mo1 125(25) . .
O12 Mo4 O1 Mo1 -102(6) . .
O4 Mo4 O1 Mo1 166(6) . .
O3 Mo4 O1 Mo1 -12(6) . .
O13 Mo4 O1 Mo1 77(6) . .
O17 Mo4 O1 Mo2 -132(26) . .
O12 Mo4 O1 Mo2 0.47(12) . .
O4 Mo4 O1 Mo2 -91.38(13) . .
O3 Mo4 O1 Mo2 90.52(14) . .
O13 Mo4 O1 Mo2 179.15(14) . .
O17 Mo4 O1 Mo6 49(26) . .
O12 Mo4 O1 Mo6 -178.15(13) . .
O4 Mo4 O1 Mo6 90.01(13) . .
O3 Mo4 O1 Mo6 -88.09(14) . .
O13 Mo4 O1 Mo6 0.54(12) . .
O17 Mo4 O1 Mo5 138(26) . .
O12 Mo4 O1 Mo5 -89.02(13) . .
O4 Mo4 O1 Mo5 179.13(14) . .
O3 Mo4 O1 Mo5 1.03(14) . .
O13 Mo4 O1 Mo5 89.66(13) . .
O16 Mo2 O8 Mo3 179.75(17) . .
O11 Mo2 O8 Mo3 -74.36(18) . .
O7 Mo2 O8 Mo3 10.0(4) . .
O12 Mo2 O8 Mo3 78.56(18) . .
O1 Mo2 O8 Mo3 1.83(14) . .
N1 Mo3 O8 Mo2 178.20(19) . .
O5 Mo3 O8 Mo2 76.23(18) . .
O9 Mo3 O8 Mo2 -6.3(4) . .
O4 Mo3 O8 Mo2 -80.71(18) . .
O1 Mo3 O8 Mo2 -1.90(15) . .
Mo1 Mo3 O8 Mo2 42.87(14) . .
N2 Mo1 O5 Mo3 -177.0(2) . .
O10 Mo1 O5 Mo3 -76.11(19) . .
O2 Mo1 O5 Mo3 6.7(5) . .
O11 Mo1 O5 Mo3 79.38(18) . .
O1 Mo1 O5 Mo3 1.85(16) . .
N1 Mo3 O5 Mo1 178.5(2) . .
O9 Mo3 O5 Mo1 76.48(19) . .
O4 Mo3 O5 Mo1 -3.2(5) . .
O8 Mo3 O5 Mo1 -79.24(18) . .
O1 Mo3 O5 Mo1 -1.85(16) . .
O16 Mo2 O11 Mo1 -178.89(18) . .
O8 Mo2 O11 Mo1 75.15(18) . .
O7 Mo2 O11 Mo1 -77.36(18) . .
O12 Mo2 O11 Mo1 -6.1(4) . .
O1 Mo2 O11 Mo1 -0.71(14) . .
N2 Mo1 O11 Mo2 -179.75(19) . .
O5 Mo1 O11 Mo2 -77.70(18) . .
O10 Mo1 O11 Mo2 5.1(4) . .
O2 Mo1 O11 Mo2 79.58(18) . .
O1 Mo1 O11 Mo2 0.74(15) . .
Mo3 Mo1 O11 Mo2 -44.15(14) . .
O14 Mo6 O10 Mo1 -179.3(2) . .
O13 Mo6 O10 Mo1 1.7(4) . .
O9 Mo6 O10 Mo1 -76.2(2) . .
O6 Mo6 O10 Mo1 77.3(2) . .
O1 Mo6 O10 Mo1 -0.13(15) . .
N2 Mo1 O10 Mo6 -179.4(2) . .
O5 Mo1 O10 Mo6 78.12(19) . .
O2 Mo1 O10 Mo6 -78.27(19) . .
O11 Mo1 O10 Mo6 -4.2(5) . .
O1 Mo1 O10 Mo6 0.14(16) . .
Mo3 Mo1 O10 Mo6 45.04(16) . .
O17 Mo4 O12 Mo2 179.1(2) . .
O4 Mo4 O12 Mo2 75.07(19) . .
O3 Mo4 O12 Mo2 -77.2(2) . .
O13 Mo4 O12 Mo2 -3.3(4) . .
O1 Mo4 O12 Mo2 -0.63(16) . .
O16 Mo2 O12 Mo4 178.9(2) . .
O11 Mo2 O12 Mo4 6.1(4) . .
O8 Mo2 O12 Mo4 -76.2(2) . .
O7 Mo2 O12 Mo4 78.1(2) . .
O1 Mo2 O12 Mo4 0.65(16) . .
O14 Mo6 O13 Mo4 179.9(2) . .
O10 Mo6 O13 Mo4 -1.1(5) . .
O9 Mo6 O13 Mo4 76.5(2) . .
O6 Mo6 O13 Mo4 -76.4(2) . .
O1 Mo6 O13 Mo4 0.75(17) . .
O17 Mo4 O13 Mo6 179.5(2) . .
O12 Mo4 O13 Mo6 2.0(4) . .
O4 Mo4 O13 Mo6 -77.0(2) . .
O3 Mo4 O13 Mo6 76.2(2) . .
O1 Mo4 O13 Mo6 -0.75(17) . .
O14 Mo6 O9 Mo3 -179.6(2) . .
O13 Mo6 O9 Mo3 -75.6(2) . .
O10 Mo6 O9 Mo3 77.6(2) . .
O6 Mo6 O9 Mo3 3.2(5) . .
O1 Mo6 O9 Mo3 1.60(16) . .
N1 Mo3 O9 Mo6 178.2(2) . .
O5 Mo3 O9 Mo6 -79.7(2) . .
O4 Mo3 O9 Mo6 76.9(2) . .
O8 Mo3 O9 Mo6 2.7(5) . .
O1 Mo3 O9 Mo6 -1.66(17) . .
Mo1 Mo3 O9 Mo6 -46.65(16) . .
O14 Mo6 O6 Mo5 179.9(2) . .
O13 Mo6 O6 Mo5 76.0(2) . .
O10 Mo6 O6 Mo5 -77.4(2) . .
O9 Mo6 O6 Mo5 -2.9(5) . .
O1 Mo6 O6 Mo5 -1.33(18) . .
O15 Mo5 O6 Mo6 -178.5(2) . .
O2 Mo5 O6 Mo6 77.6(2) . .
O7 Mo5 O6 Mo6 -2.3(5) . .
O3 Mo5 O6 Mo6 -75.5(2) . .
O1 Mo5 O6 Mo6 1.32(18) . .
O15 Mo5 O7 Mo2 -178.8(2) . .
O2 Mo5 O7 Mo2 -74.82(19) . .
O3 Mo5 O7 Mo2 78.1(2) . .
O6 Mo5 O7 Mo2 5.0(4) . .
O1 Mo5 O7 Mo2 1.37(16) . .
O16 Mo2 O7 Mo5 -179.46(19) . .
O11 Mo2 O7 Mo5 75.44(19) . .
O8 Mo2 O7 Mo5 -9.6(4) . .
O12 Mo2 O7 Mo5 -78.6(2) . .
O1 Mo2 O7 Mo5 -1.39(16) . .
O17 Mo4 O4 Mo3 -179.5(2) . .
O12 Mo4 O4 Mo3 -75.4(2) . .
O3 Mo4 O4 Mo3 4.7(5) . .
O13 Mo4 O4 Mo3 77.0(2) . .
O1 Mo4 O4 Mo3 0.75(16) . .
N1 Mo3 O4 Mo4 178.9(2) . .
O5 Mo3 O4 Mo4 0.5(5) . .
O9 Mo3 O4 Mo4 -79.4(2) . .
O8 Mo3 O4 Mo4 77.04(19) . .
O1 Mo3 O4 Mo4 -0.79(17) . .
Mo1 Mo3 O4 Mo4 -1.5(2) . .
O17 Mo4 O3 Mo5 178.8(2) . .
O12 Mo4 O3 Mo5 75.1(2) . .
O4 Mo4 O3 Mo5 -5.4(5) . .
O13 Mo4 O3 Mo5 -77.9(2) . .
O1 Mo4 O3 Mo5 -1.46(19) . .
O15 Mo5 O3 Mo4 -178.1(2) . .
O2 Mo5 O3 Mo4 2.6(5) . .
O7 Mo5 O3 Mo4 -75.2(2) . .
O6 Mo5 O3 Mo4 78.2(2) . .
O1 Mo5 O3 Mo4 1.46(19) . .
O15 Mo5 O2 Mo1 -179.4(2) . .
O7 Mo5 O2 Mo1 77.4(2) . .
O3 Mo5 O2 Mo1 0.0(5) . .
O6 Mo5 O2 Mo1 -75.2(2) . .
O1 Mo5 O2 Mo1 1.08(16) . .
N2 Mo1 O2 Mo5 177.7(2) . .
O5 Mo1 O2 Mo5 -6.0(5) . .
O10 Mo1 O2 Mo5 77.2(2) . .
O11 Mo1 O2 Mo5 -79.0(2) . .
O1 Mo1 O2 Mo5 -1.14(17) . .
Mo3 Mo1 O2 Mo5 -1.6(2) . .
O5 Mo3 N1 C1 158(19) . .
O9 Mo3 N1 C1 -111(19) . .
O4 Mo3 N1 C1 -21(19) . .
O8 Mo3 N1 C1 67(19) . .
O1 Mo3 N1 C1 50(41) . .
Mo1 Mo3 N1 C1 159(18) . .
O5 Mo1 N2 C20 143(4) . .
O10 Mo1 N2 C20 51(4) . .
O2 Mo1 N2 C20 -38(4) . .
O11 Mo1 N2 C20 -127(4) . .
O1 Mo1 N2 C20 30(11) . .
Mo3 Mo1 N2 C20 141(4) . .
Mo3 N1 C1 C6 -57(19) . .
Mo3 N1 C1 C2 123(18) . .
C6 C1 C2 C3 3.1(10) . .
N1 C1 C2 C3 -177.4(7) . .
C1 C2 C3 C4 -0.5(12) . .
C2 C3 C4 C5 -2.0(14) . .
C3 C4 C5 C6 1.9(13) . .
C7 O19 C6 C1 -175.1(6) . .
C7 O19 C6 C5 5.7(9) . .
N1 C1 C6 O19 -2.0(8) . .
C2 C1 C6 O19 177.6(5) . .
N1 C1 C6 C5 177.2(5) . .
C2 C1 C6 C5 -3.2(9) . .
C4 C5 C6 O19 179.9(7) . .
C4 C5 C6 C1 0.8(10) . .
C6 O19 C7 C8 163.6(7) . .
O19 C7 C8 C9 -83.7(10) . .
C7 C8 C9 C10 73.8(13) . .
C8 C9 C10 C11 -173.4(10) . .
C9 C10 C11 C12 -170.8(10) . .
C10 C11 C12 C13 -168.6(9) . .
C11 C12 C13 C14 -175.3(8) . .
C15 O18 C14 C13 179.2(6) . .
C12 C13 C14 O18 -33.4(11) . .
C14 O18 C15 C16 30.7(9) . .
C14 O18 C15 C20 -150.2(6) . .
O18 C15 C16 C17 178.0(7) . .
C20 C15 C16 C17 -1.0(10) . .
C15 C16 C17 C18 -0.5(13) . .
C16 C17 C18 C19 1.3(14) . .
C17 C18 C19 C20 -0.5(12) . .
C18 C19 C20 N2 175.9(6) . .
C18 C19 C20 C15 -1.0(10) . .
Mo1 N2 C20 C19 -8(4) . .
Mo1 N2 C20 C15 169(4) . .
O18 C15 C20 C19 -177.4(6) . .
C16 C15 C20 C19 1.8(9) . .
O18 C15 C20 N2 5.6(8) . .
C16 C15 C20 N2 -175.2(5) . .
C331 N3 C311 C312 61.1(8) . .
C341 N3 C311 C312 -57.0(8) . .
C321 N3 C311 C312 -177.6(6) . .
N3 C311 C312 C313 174.2(8) . .
C311 C312 C313 C314 178.6(10) . .
C311 N3 C321 C322 -175.3(5) . .
C331 N3 C321 C322 -53.3(7) . .
C341 N3 C321 C322 63.2(7) . .
N3 C321 C322 C323 177.0(5) . .
C321 C322 C323 C324 178.6(6) . .
C311 N3 C331 C332 61.0(10) . .
C341 N3 C331 C332 -177.2(8) . .
C321 N3 C331 C332 -57.9(10) . .
N3 C331 C332 C333 168.0(10) . .
C331 C332 C333 C334 -58(4) . .
C331 C332 C333 C335 -169.2(11) . .
C311 N3 C341 C342 -51.8(8) . .
C331 N3 C341 C342 -173.7(7) . .
C321 N3 C341 C342 66.7(9) . .
N3 C341 C342 C343 -175.7(7) . .
C341 C342 C343 C345 -160.2(12) . .
C341 C342 C343 C344 -82.8(12) . .
C431 N4 C411 C412 -63.6(11) . .
C441 N4 C411 C412 175.1(9) . .
C421 N4 C411 C412 57.3(12) . .
N4 C411 C412 C413 -166.1(10) . .
C411 C412 C413 C414 177.7(13) . .
C431 N4 C421 C422 -178.1(12) . .
C441 N4 C421 C422 -59.1(14) . .
C411 N4 C421 C422 57.7(14) . .
N4 C421 C422 C423 -180.0(11) . .
C421 C422 C423 C424 -172.6(15) . .
C441 N4 C431 C432 54.2(12) . .
C411 N4 C431 C432 -64.4(11) . .
C421 N4 C431 C432 171.4(10) . .
N4 C431 C432 C433 178.8(9) . .
C431 C432 C433 C434 175.2(10) . .
C431 N4 C441 C442 59.2(11) . .
C411 N4 C441 C442 -178.3(8) . .
C421 N4 C441 C442 -57.3(10) . .
N4 C441 C442 C443 -179.8(10) . .
C441 C442 C443 C444 174.4(12) . .
N10B N10B C11B C12B 175(30) 2_765 .
C11B N10B C11B C12B 175(30) 2_765 .
C11B N10B C11B N10B 0.00(3) 2_765 2_765
